data_7200844
loop_
_publ_author_name
'Thu\'ery, Pierre'

_publ_section_title
;
 Uranyl ion complexes of cucurbit[7]uril with zero-, one- and
 two-dimensionality
;
_journal_issue 6
_journal_name_full CrystEngComm
_journal_page_first 1150
_journal_paper_doi 10.1039/b822872h
_journal_volume 11
_journal_year 2009
_chemical_absolute_configuration ad
_chemical_formula_sum 'C42 H66 N29 O35 Re U'
_chemical_formula_weight 1961.47
_space_group_IT_number 4
_symmetry_cell_setting monoclinic
_symmetry_space_group_name_Hall 'P 2yb'
_symmetry_space_group_name_H-M 'P 1 21 1'
_atom_sites_solution_hydrogens geom
_atom_sites_solution_primary direct
_atom_sites_solution_secondary difmap
_audit_creation_method SHELXL-97
_cell_angle_alpha 90.00
_cell_angle_beta 116.386(2)
_cell_angle_gamma 90.00
_cell_formula_units_Z 2
_cell_length_a 15.9084(6)
_cell_length_b 14.3646(6)
_cell_length_c 16.7141(8)
_cell_measurement_reflns_used 96071
_cell_measurement_temperature 100(2)
_cell_measurement_theta_max 25.68
_cell_measurement_theta_min 2.93
_cell_volume 3421.6(3)
_computing_cell_refinement 'HKL2000 (Otwinowski & Minor, 1997)'
_computing_data_collection 'COLLECT (Nonius, 1998)'
_computing_data_reduction 'HKL2000 (Otwinowski & Minor, 1997)'
_computing_molecular_graphics 'SHELXTL (Sheldrick, 1999)'
_computing_publication_material 'SHELXTL (Sheldrick, 1999); PLATON (Spek, 2003)'
_computing_structure_refinement 'SHELXL-97 (Sheldrick, 1997)'
_computing_structure_solution 'SHELXS-97 (Sheldrick, 1997)'
_diffrn_ambient_temperature 100(2)
_diffrn_measured_fraction_theta_full 0.996
_diffrn_measured_fraction_theta_max 0.996
_diffrn_measurement_device_type 'Nonius Kappa-CCD area-detector diffractometer'
_diffrn_measurement_method 'two \f and four \w scans with 2\% steps (380 frames)'
_diffrn_radiation_monochromator graphite
_diffrn_radiation_source 'fine-focus sealed tube'
_diffrn_radiation_type MoK\a
_diffrn_radiation_wavelength 0.71073
_diffrn_reflns_av_R_equivalents 0.0318
_diffrn_reflns_av_sigmaI/netI 0.0507
_diffrn_reflns_limit_h_max 19
_diffrn_reflns_limit_h_min -19
_diffrn_reflns_limit_k_max 17
_diffrn_reflns_limit_k_min -17
_diffrn_reflns_limit_l_max 20
_diffrn_reflns_limit_l_min -20
_diffrn_reflns_number 96071
_diffrn_reflns_theta_full 25.68
_diffrn_reflns_theta_max 25.68
_diffrn_reflns_theta_min 2.93
_diffrn_standards_decay_% 0
_diffrn_standards_interval_time 0
_diffrn_standards_number 0
_exptl_absorpt_coefficient_mu 4.245
_exptl_absorpt_correction_T_max 0.844
_exptl_absorpt_correction_T_min 0.569
_exptl_absorpt_correction_type multi-scan
_exptl_absorpt_process_details 'SCALEPACK (Otwinowski & Minor, 1997)'
_exptl_crystal_colour 'translucent light yellow'
_exptl_crystal_density_diffrn 1.904
_exptl_crystal_density_method 'not measured'
_exptl_crystal_description platelet
_exptl_crystal_F_000 1936
_exptl_crystal_size_max 0.08
_exptl_crystal_size_mid 0.08
_exptl_crystal_size_min 0.04
_refine_diff_density_max 2.199
_refine_diff_density_min -1.623
_refine_diff_density_rms 0.140
_refine_ls_abs_structure_details 'Flack H D (1983), Acta Cryst. A39, 876-881'
_refine_ls_abs_structure_Flack -0.014(6)
_refine_ls_extinction_method none
_refine_ls_goodness_of_fit_ref 1.029
_refine_ls_hydrogen_treatment constr
_refine_ls_matrix_type full
_refine_ls_number_parameters 983
_refine_ls_number_reflns 12904
_refine_ls_number_restraints 55
_refine_ls_restrained_S_all 1.040
_refine_ls_R_factor_all 0.0633
_refine_ls_R_factor_gt 0.0471
_refine_ls_shift/su_max 0.002
_refine_ls_shift/su_mean 0.000
_refine_ls_structure_factor_coef Fsqd
_refine_ls_weighting_details 'calc w=1/[\s^2^(Fo^2^)+(0.0861P)^2^+2.4968P] where P=(Fo^2^+2Fc^2^)/3'
_refine_ls_weighting_scheme calc
_refine_ls_wR_factor_gt 0.1205
_refine_ls_wR_factor_ref 0.1247
_reflns_number_gt 11504
_reflns_number_total 12904
_reflns_threshold_expression >2sigma(I)
_cod_data_source_file b822872h.txt
_cod_data_source_block 1
_cod_original_sg_symbol_H-M 'P 21'
_cod_database_code 7200844

loop_
_symmetry_equiv_pos_as_xyz
'x, y, z'
'-x, y+1/2, -z'

loop_
_atom_site_label
_atom_site_type_symbol
_atom_site_fract_x
_atom_site_fract_y
_atom_site_fract_z
_atom_site_U_iso_or_equiv
_atom_site_adp_type
_atom_site_occupancy
_atom_site_symmetry_multiplicity
_atom_site_calc_flag
_atom_site_refinement_flags
_atom_site_disorder_assembly
_atom_site_disorder_group
U U 0.89148(2) 0.854409(19) 0.71310(2) 0.02463(9) Uani 1 1 d . . .
Re Re 0.42670(3) 0.70414(3) 0.02096(3) 0.04872(14) Uani 1 1 d . . .
O1 O 0.7973(4) 0.8380(5) 0.6059(4) 0.0342(15) Uani 1 1 d . . .
O2 O 0.9941(4) 0.8704(4) 0.8155(4) 0.0325(15) Uani 1 1 d . . .
O3 O 0.8503(5) 0.9056(5) 0.8355(5) 0.0423(10) Uani 1 1 d U . .
O4 O 0.7267(5) 0.8981(6) 0.7126(5) 0.0451(11) Uani 1 1 d U . .
O5 O 0.7168(5) 0.9429(6) 0.8324(5) 0.0452(10) Uani 1 1 d U . .
O6 O 0.8396(5) 0.7210(4) 0.7620(5) 0.0347(15) Uani 1 1 d . . .
H6A H 0.8815 0.6928 0.8047 0.042 Uiso 1 1 d R . .
H6B H 0.8053 0.6753 0.7296 0.042 Uiso 1 1 d R . .
O7 O 0.8746(4) 1.0222(4) 0.7044(4) 0.0299(14) Uani 1 1 d . . .
H7A H 0.8917 1.0509 0.7553 0.036 Uiso 1 1 d R . .
H7B H 0.8180 1.0492 0.6699 0.036 Uiso 1 1 d R . .
O8 O 0.9797(4) 0.9141(4) 0.6370(4) 0.0280(13) Uani 1 1 d . . .
O9 O 1.1972(5) 1.2171(4) 0.5644(4) 0.0315(14) Uani 1 1 d . . .
O10 O 0.8412(5) 0.8973(5) 0.3818(5) 0.0411(17) Uani 1 1 d . . .
O11 O 1.0252(5) 1.2301(4) 0.3088(4) 0.0294(14) Uani 1 1 d . . .
O12 O 0.8928(7) 0.7984(6) 0.1969(6) 0.043(2) Uani 1 1 d . . .
O13 O 1.0077(5) 1.1637(4) 0.0958(4) 0.0313(14) Uani 1 1 d . . .
O14 O 1.0592(5) 0.6542(4) 0.1728(5) 0.0371(15) Uani 1 1 d . . .
O15 O 1.2059(5) 1.0407(4) 0.1460(5) 0.0345(15) Uani 1 1 d . . .
O16 O 1.2762(4) 0.6182(4) 0.3901(4) 0.0301(14) Uani 1 1 d . . .
O17 O 1.4324(4) 0.9972(4) 0.3574(4) 0.0304(14) Uani 1 1 d . . .
O18 O 1.3424(4) 0.6740(4) 0.6324(5) 0.0329(14) Uani 1 1 d . . .
O19 O 1.5162(5) 1.0458(4) 0.6090(5) 0.0329(14) Uani 1 1 d . . .
O20 O 1.2118(5) 0.8152(4) 0.7284(4) 0.0329(14) Uani 1 1 d . . .
O21 O 1.4207(5) 1.1660(4) 0.7161(5) 0.0336(15) Uani 1 1 d . . .
O22 O 0.4086(13) 0.6063(12) -0.0358(13) 0.139(6) Uani 1 1 d U . .
O23 O 0.5431(9) 0.7268(11) 0.0685(10) 0.112(4) Uani 1 1 d U . .
O24 O 0.3669(8) 0.7920(9) -0.0515(7) 0.084(3) Uani 1 1 d U . .
O25 O 0.3836(7) 0.6896(7) 0.0952(7) 0.072(3) Uani 1 1 d U . .
O26 O 0.7118(7) 0.6144(7) 0.6490(6) 0.077(3) Uani 1 1 d . . .
H26A H 0.6602 0.6089 0.6605 0.092 Uiso 1 1 d R . .
H26B H 0.6870 0.6436 0.5976 0.092 Uiso 1 1 d R . .
O27 O 1.1946(7) 0.7875(7) 0.4826(7) 0.069(2) Uani 1 1 d . . .
H27A H 1.2385 0.7344 0.4947 0.083 Uiso 1 1 d R . .
H27B H 1.1805 0.7894 0.4303 0.083 Uiso 1 1 d R . .
O28 O 1.3857(7) 0.5025(6) 0.7306(6) 0.062(2) Uani 1 1 d . . .
H28A H 1.3869 0.5504 0.7012 0.074 Uiso 1 1 d R . .
H28B H 1.3787 0.4608 0.6967 0.074 Uiso 1 1 d R . .
O29 O 1.3188(6) 1.1011(6) 0.5257(6) 0.055(2) Uani 1 1 d . . .
H29A H 1.2769 1.1363 0.5276 0.066 Uiso 1 1 d R . .
H29B H 1.3530 1.0780 0.5758 0.066 Uiso 1 1 d R . .
O30 O 1.3616(5) 1.3409(5) 0.6326(6) 0.054(2) Uani 1 1 d . . .
H30A H 1.3202 1.3126 0.6432 0.065 Uiso 1 1 d R . .
H30B H 1.3277 1.3775 0.5952 0.065 Uiso 1 1 d R . .
O31 O 0.5425(10) 0.5499(10) -0.1076(10) 0.115(4) Uani 1 1 d . . .
H31A H 0.5184 0.5736 -0.0686 0.137 Uiso 1 1 d R . .
H31B H 0.5040 0.4983 -0.1302 0.137 Uiso 1 1 d R . .
O32 O 0.6557(9) 0.8385(10) -0.0177(9) 0.110(4) Uani 1 1 d . . .
H32A H 0.7183 0.8354 0.0199 0.132 Uiso 1 1 d R . .
H32B H 0.6343 0.8744 0.0145 0.132 Uiso 1 1 d R . .
O33 O 0.2921(10) 0.9498(9) 0.0010(8) 0.096(4) Uani 1 1 d . . .
H33A H 0.3126 0.9037 -0.0173 0.115 Uiso 1 1 d R . .
H33B H 0.2370 0.9406 -0.0043 0.115 Uiso 1 1 d R . .
O34 O 1.1165(9) 0.8188(8) 0.3064(8) 0.088(3) Uani 1 1 d . . .
H34A H 1.0554 0.8186 0.2692 0.105 Uiso 1 1 d R . .
H34B H 1.1332 0.8674 0.2917 0.105 Uiso 1 1 d R . .
O35 O 1.3316(15) 1.1828(12) 0.1259(15) 0.074(5) Uani 0.50 1 d PU . .
H35A H 1.2802 1.1462 0.0981 0.089 Uiso 0.50 1 d PR . .
H35B H 1.3697 1.1681 0.1840 0.089 Uiso 0.50 1 d PR . .
O36 O 0.9011(11) 0.5048(13) 0.7270(11) 0.058(4) Uani 0.50 1 d PU . .
H36A H 0.9082 0.4812 0.6864 0.070 Uiso 0.50 1 d PR . .
H36B H 0.9343 0.5610 0.7233 0.070 Uiso 0.50 1 d PR . .
N1 N 0.7626(5) 0.9137(6) 0.7878(6) 0.0340(10) Uani 1 1 d . . .
N2 N 1.0866(5) 1.0327(5) 0.7033(5) 0.0267(16) Uani 1 1 d . . .
N3 N 0.9618(5) 1.0600(5) 0.5773(5) 0.0286(16) Uani 1 1 d . . .
N4 N 1.0484(5) 1.1844(5) 0.5478(5) 0.0274(16) Uani 1 1 d . . .
N5 N 1.1691(6) 1.1646(5) 0.6822(6) 0.0308(17) Uani 1 1 d . . .
N6 N 0.8622(6) 1.0532(5) 0.4167(6) 0.0304(17) Uani 1 1 d . . .
N7 N 0.8217(6) 1.0108(5) 0.2767(5) 0.0346(18) Uani 1 1 d . . .
N8 N 0.8847(6) 1.1501(5) 0.2444(6) 0.0299(16) Uani 1 1 d . . .
N9 N 0.9457(5) 1.1823(5) 0.3894(5) 0.0278(15) Uani 1 1 d . . .
N10 N 0.8400(6) 0.9475(5) 0.1513(6) 0.0329(17) Uani 1 1 d . . .
N11 N 0.9062(6) 0.8702(5) 0.0788(6) 0.0376(19) Uani 1 1 d . . .
N12 N 0.9544(6) 1.0178(5) 0.0407(5) 0.0298(16) Uani 1 1 d . . .
N13 N 0.8802(6) 1.0946(5) 0.1054(6) 0.0339(18) Uani 1 1 d . . .
N14 N 1.0375(6) 0.7819(5) 0.0824(6) 0.0359(18) Uani 1 1 d . . .
N15 N 1.1811(6) 0.7254(5) 0.1534(6) 0.0315(18) Uani 1 1 d . . .
N16 N 1.2371(6) 0.8832(5) 0.1535(6) 0.0328(18) Uani 1 1 d . . .
N17 N 1.0949(5) 0.9324(5) 0.0631(5) 0.0304(16) Uani 1 1 d . . .
N18 N 1.3208(5) 0.7040(5) 0.2956(5) 0.0266(15) Uani 1 1 d . . .
N19 N 1.4058(5) 0.7104(5) 0.4426(5) 0.0248(15) Uani 1 1 d . . .
N20 N 1.4766(4) 0.8579(6) 0.4318(4) 0.0258(13) Uani 1 1 d . . .
N21 N 1.3843(5) 0.8577(6) 0.2857(5) 0.0283(14) Uani 1 1 d . . .
N22 N 1.4582(5) 0.7351(5) 0.6009(5) 0.0303(17) Uani 1 1 d . . .
N23 N 1.4427(6) 0.7903(5) 0.7178(5) 0.0301(17) Uani 1 1 d . . .
N24 N 1.5141(5) 0.9371(5) 0.7110(6) 0.0296(17) Uani 1 1 d . . .
N25 N 1.5209(6) 0.8859(5) 0.5868(5) 0.0289(16) Uani 1 1 d . . .
N26 N 1.3604(5) 0.8836(5) 0.7819(5) 0.0284(16) Uani 1 1 d . . .
N27 N 1.2408(6) 0.9654(5) 0.7831(6) 0.0297(17) Uani 1 1 d . . .
N28 N 1.3225(5) 1.1051(5) 0.7724(5) 0.0281(16) Uani 1 1 d . . .
N29 N 1.4500(5) 1.0259(5) 0.7929(6) 0.0320(17) Uani 1 1 d . . .
C1 C 1.0078(6) 0.9960(6) 0.6390(6) 0.0228(17) Uani 1 1 d . . .
C2 C 1.0040(6) 1.1525(6) 0.6034(6) 0.0266(18) Uani 1 1 d . . .
H2 H 0.9609 1.1985 0.6080 0.032 Uiso 1 1 calc R . .
C3 C 1.0911(7) 1.1325(6) 0.6953(7) 0.030(2) Uani 1 1 d . . .
H3 H 1.0864 1.1651 0.7447 0.036 Uiso 1 1 calc R . .
C4 C 1.1453(7) 1.1928(6) 0.5938(6) 0.0276(19) Uani 1 1 d . . .
C5 C 0.8686(6) 1.0482(6) 0.5057(6) 0.0304(19) Uani 1 1 d . . .
H5A H 0.8282 1.0957 0.5114 0.036 Uiso 1 1 calc R . .
H5B H 0.8447 0.9882 0.5128 0.036 Uiso 1 1 calc R . .
C6 C 0.9984(7) 1.2386(6) 0.4675(7) 0.036(2) Uani 1 1 d . . .
H6C H 0.9556 1.2806 0.4767 0.043 Uiso 1 1 calc R . .
H6D H 1.0431 1.2762 0.4569 0.043 Uiso 1 1 calc R . .
C7 C 0.8417(8) 0.9765(6) 0.3607(7) 0.037(2) Uani 1 1 d . . .
C8 C 0.8186(7) 1.1087(6) 0.2726(6) 0.0309(19) Uani 1 1 d . . .
H8 H 0.7546 1.1313 0.2364 0.037 Uiso 1 1 calc R . .
C9 C 0.8564(6) 1.1408(6) 0.3698(6) 0.0278(19) Uani 1 1 d . . .
H9 H 0.8139 1.1852 0.3777 0.033 Uiso 1 1 calc R . .
C10 C 0.9565(7) 1.1904(6) 0.3135(6) 0.029(2) Uani 1 1 d . . .
C11 C 0.7813(8) 0.9537(6) 0.1995(7) 0.038(2) Uani 1 1 d . . .
H11A H 0.7203 0.9784 0.1593 0.045 Uiso 1 1 calc R . .
H11B H 0.7720 0.8916 0.2169 0.045 Uiso 1 1 calc R . .
C12 C 0.8614(7) 1.1716(6) 0.1519(6) 0.030(2) Uani 1 1 d . . .
H12A H 0.8974 1.2254 0.1502 0.036 Uiso 1 1 calc R . .
H12B H 0.7954 1.1878 0.1207 0.036 Uiso 1 1 calc R . .
C13 C 0.8811(9) 0.8672(7) 0.1491(8) 0.046(3) Uani 1 1 d . . .
C14 C 0.8779(7) 0.9553(6) 0.0308(7) 0.032(2) Uani 1 1 d . . .
H14 H 0.8358 0.9440 -0.0323 0.039 Uiso 1 1 calc R . .
C15 C 0.8258(7) 1.0090(6) 0.0778(6) 0.0285(18) Uani 1 1 d . . .
H15 H 0.7593 1.0200 0.0380 0.034 Uiso 1 1 calc R . .
C16 C 0.9536(7) 1.0971(6) 0.0821(6) 0.0287(19) Uani 1 1 d . . .
C17 C 0.9371(7) 0.7884(6) 0.0480(8) 0.037(2) Uani 1 1 d . . .
H17A H 0.9144 0.7332 0.0656 0.045 Uiso 1 1 calc R . .
H17B H 0.9091 0.7894 -0.0167 0.045 Uiso 1 1 calc R . .
C18 C 1.0228(6) 0.9993(6) 0.0068(6) 0.0301(19) Uani 1 1 d . . .
H18A H 1.0529 1.0572 0.0042 0.036 Uiso 1 1 calc R . .
H18B H 0.9906 0.9749 -0.0534 0.036 Uiso 1 1 calc R . .
C19 C 1.0904(6) 0.7150(6) 0.1407(6) 0.0275(18) Uani 1 1 d . . .
C20 C 1.1910(7) 0.7997(6) 0.1016(6) 0.031(2) Uani 1 1 d . . .
H20 H 1.2205 0.7789 0.0642 0.038 Uiso 1 1 calc R . .
C21 C 1.0903(6) 0.8330(6) 0.0454(6) 0.029(2) Uani 1 1 d . . .
H21 H 1.0685 0.8197 -0.0183 0.035 Uiso 1 1 calc R . .
C22 C 1.1825(7) 0.9610(7) 0.1231(6) 0.028(2) Uani 1 1 d . . .
C23 C 1.2567(6) 0.6636(5) 0.2106(6) 0.0241(17) Uani 1 1 d . . .
H23A H 1.2294 0.6079 0.2220 0.029 Uiso 1 1 calc R . .
H23B H 1.2922 0.6450 0.1788 0.029 Uiso 1 1 calc R . .
C24 C 1.3395(6) 0.8920(7) 0.1968(7) 0.031(2) Uani 1 1 d . . .
H24A H 1.3642 0.8588 0.1613 0.038 Uiso 1 1 calc R . .
H24B H 1.3556 0.9572 0.1973 0.038 Uiso 1 1 calc R . .
C25 C 1.3305(6) 0.6741(6) 0.3782(6) 0.0264(19) Uani 1 1 d . . .
C26 C 1.4640(6) 0.7590(6) 0.4081(7) 0.0256(18) Uani 1 1 d . . .
H26 H 1.5241 0.7274 0.4249 0.031 Uiso 1 1 calc R . .
C27 C 1.4033(6) 0.7586(6) 0.3072(6) 0.0257(18) Uani 1 1 d . . .
H27 H 1.4362 0.7305 0.2757 0.031 Uiso 1 1 calc R . .
C28 C 1.4315(6) 0.9129(6) 0.3586(7) 0.028(2) Uani 1 1 d . . .
C29 C 1.4492(6) 0.6705(6) 0.5326(6) 0.0270(18) Uani 1 1 d . . .
H29C H 1.4119 0.6180 0.5346 0.032 Uiso 1 1 calc R . .
H29D H 1.5110 0.6473 0.5449 0.032 Uiso 1 1 calc R . .
C30 C 1.5485(7) 0.8927(7) 0.5159(6) 0.0307(19) Uani 1 1 d . . .
H30C H 1.6058 0.8574 0.5321 0.037 Uiso 1 1 calc R . .
H30D H 1.5615 0.9573 0.5087 0.037 Uiso 1 1 calc R . .
C31 C 1.4074(6) 0.7285(5) 0.6487(6) 0.0263(18) Uani 1 1 d . . .
C32 C 1.5269(6) 0.8371(5) 0.7251(6) 0.0251(19) Uani 1 1 d . . .
H32 H 1.5824 0.8214 0.7804 0.030 Uiso 1 1 calc R . .
C33 C 1.5345(6) 0.8018(6) 0.6391(6) 0.0275(18) Uani 1 1 d . . .
H33 H 1.5955 0.7729 0.6541 0.033 Uiso 1 1 calc R . .
C34 C 1.5181(7) 0.9654(6) 0.6330(6) 0.0256(18) Uani 1 1 d . . .
C35 C 1.4118(8) 0.7982(5) 0.7864(7) 0.033(2) Uani 1 1 d . . .
H35C H 1.4661 0.7952 0.8442 0.040 Uiso 1 1 calc R . .
H35D H 1.3719 0.7455 0.7820 0.040 Uiso 1 1 calc R . .
C36 C 1.5325(7) 1.0010(6) 0.7835(7) 0.034(2) Uani 1 1 d . . .
H36C H 1.5775 0.9729 0.8388 0.041 Uiso 1 1 calc R . .
H36D H 1.5607 1.0571 0.7738 0.041 Uiso 1 1 calc R . .
C37 C 1.2646(7) 0.8812(5) 0.7590(6) 0.0256(19) Uani 1 1 d . . .
C38 C 1.3230(7) 1.0264(5) 0.8274(6) 0.0276(19) Uani 1 1 d . . .
H38 H 1.3314 1.0462 0.8866 0.033 Uiso 1 1 calc R . .
C39 C 1.4053(7) 0.9673(6) 0.8328(7) 0.034(2) Uani 1 1 d . . .
H39 H 1.4483 0.9521 0.8948 0.040 Uiso 1 1 calc R . .
C40 C 1.3989(7) 1.1038(6) 0.7559(7) 0.032(2) Uani 1 1 d . . .
C41 C 1.1508(6) 0.9803(6) 0.7821(6) 0.0286(19) Uani 1 1 d . . .
H41A H 1.1596 1.0141 0.8355 0.034 Uiso 1 1 calc R . .
H41B H 1.1229 0.9206 0.7831 0.034 Uiso 1 1 calc R . .
C42 C 1.2595(7) 1.1826(6) 0.7525(7) 0.032(2) Uani 1 1 d . . .
H42A H 1.2530 1.1990 0.8058 0.038 Uiso 1 1 calc R . .
H42B H 1.2864 1.2357 0.7364 0.038 Uiso 1 1 calc R . .

loop_
_atom_site_aniso_label
_atom_site_aniso_U_11
_atom_site_aniso_U_22
_atom_site_aniso_U_33
_atom_site_aniso_U_23
_atom_site_aniso_U_13
_atom_site_aniso_U_12
U 0.03414(15) 0.01798(13) 0.02282(15) -0.00093(15) 0.01362(12) -0.00288(15)
Re 0.0535(3) 0.0584(3) 0.0407(3) 0.0066(2) 0.0267(2) 0.0125(2)
O1 0.042(3) 0.038(4) 0.019(3) -0.006(3) 0.010(3) -0.014(3)
O2 0.042(3) 0.025(4) 0.023(3) -0.001(3) 0.009(3) -0.005(3)
O3 0.0325(19) 0.054(2) 0.038(2) -0.003(2) 0.0133(18) -0.0016(18)
O4 0.0347(19) 0.055(2) 0.040(2) -0.002(2) 0.0109(18) -0.0021(18)
O5 0.0340(19) 0.056(2) 0.040(2) -0.003(2) 0.0117(18) -0.0012(18)
O6 0.047(4) 0.018(3) 0.041(4) 0.011(3) 0.021(3) -0.012(3)
O7 0.049(4) 0.012(3) 0.031(4) -0.001(2) 0.020(3) 0.008(2)
O8 0.045(4) 0.018(3) 0.028(3) -0.002(2) 0.024(3) -0.006(2)
O9 0.052(4) 0.019(3) 0.035(4) 0.000(3) 0.029(3) -0.004(3)
O10 0.068(5) 0.020(3) 0.045(4) 0.005(3) 0.034(4) -0.003(3)
O11 0.048(4) 0.012(3) 0.039(4) -0.001(2) 0.029(3) -0.005(2)
O12 0.065(4) 0.028(4) 0.042(4) 0.014(3) 0.030(3) 0.005(3)
O13 0.050(4) 0.019(3) 0.030(4) 0.000(3) 0.022(3) -0.008(3)
O14 0.046(4) 0.028(3) 0.035(4) -0.001(3) 0.015(3) -0.009(3)
O15 0.042(4) 0.023(3) 0.039(4) -0.004(3) 0.018(3) 0.001(3)
O16 0.038(3) 0.020(3) 0.033(4) -0.002(3) 0.017(3) -0.008(3)
O17 0.040(3) 0.018(3) 0.041(4) 0.010(3) 0.024(3) -0.002(3)
O18 0.038(3) 0.024(3) 0.037(4) 0.000(3) 0.017(3) -0.004(3)
O19 0.041(4) 0.021(3) 0.041(4) 0.001(3) 0.023(3) -0.001(3)
O20 0.039(3) 0.024(3) 0.032(4) 0.002(3) 0.013(3) -0.005(3)
O21 0.046(4) 0.019(3) 0.040(4) 0.000(3) 0.023(3) -0.001(3)
O22 0.158(9) 0.128(9) 0.145(10) -0.035(7) 0.081(8) -0.007(7)
O23 0.081(6) 0.131(8) 0.119(8) 0.024(7) 0.040(6) 0.011(6)
O24 0.081(6) 0.114(7) 0.068(6) 0.031(5) 0.042(5) 0.022(5)
O25 0.091(6) 0.072(5) 0.072(6) 0.032(4) 0.054(5) 0.043(5)
O26 0.081(5) 0.097(6) 0.046(5) 0.007(4) 0.023(4) -0.054(5)
O27 0.074(6) 0.065(6) 0.069(6) 0.003(5) 0.034(5) 0.002(5)
O28 0.100(7) 0.034(4) 0.064(6) 0.010(4) 0.049(6) 0.000(4)
O29 0.063(5) 0.060(5) 0.042(5) -0.001(4) 0.022(4) 0.016(4)
O30 0.052(4) 0.027(4) 0.090(6) 0.013(4) 0.039(4) -0.002(3)
O31 0.119(8) 0.116(8) 0.127(9) -0.009(7) 0.071(7) 0.024(6)
O32 0.102(7) 0.121(8) 0.098(7) -0.005(7) 0.036(6) -0.010(6)
O33 0.119(7) 0.105(7) 0.071(6) 0.017(5) 0.049(6) 0.001(6)
O34 0.116(7) 0.076(6) 0.071(6) 0.001(5) 0.042(5) -0.004(5)
O35 0.088(9) 0.045(8) 0.088(9) 0.000(7) 0.038(7) -0.020(7)
O36 0.062(8) 0.045(7) 0.053(8) -0.011(6) 0.011(6) 0.000(6)
N1 0.0255(19) 0.048(2) 0.033(2) -0.003(2) 0.0173(18) -0.0020(18)
N2 0.040(4) 0.017(4) 0.024(4) -0.001(3) 0.016(4) -0.002(3)
N3 0.045(4) 0.016(3) 0.034(4) 0.006(3) 0.025(4) -0.005(3)
N4 0.040(4) 0.020(3) 0.030(4) 0.003(3) 0.024(3) -0.006(3)
N5 0.046(4) 0.026(4) 0.033(5) -0.001(3) 0.029(4) -0.003(3)
N6 0.044(4) 0.019(4) 0.028(4) 0.000(3) 0.016(4) -0.007(3)
N7 0.067(5) 0.015(3) 0.033(5) 0.002(3) 0.033(4) 0.000(3)
N8 0.043(4) 0.019(3) 0.032(4) 0.003(3) 0.021(4) 0.003(3)
N9 0.044(4) 0.016(3) 0.026(4) -0.001(3) 0.018(3) -0.002(3)
N10 0.050(5) 0.020(4) 0.035(5) -0.005(3) 0.024(4) -0.004(3)
N11 0.063(5) 0.010(4) 0.047(5) 0.006(3) 0.031(4) 0.004(3)
N12 0.040(4) 0.019(4) 0.029(4) 0.005(3) 0.015(4) 0.001(3)
N13 0.066(5) 0.012(3) 0.036(5) -0.005(3) 0.034(4) -0.002(3)
N14 0.046(5) 0.025(4) 0.033(5) -0.002(3) 0.015(4) -0.005(3)
N15 0.050(5) 0.018(4) 0.031(5) 0.001(3) 0.021(4) 0.000(3)
N16 0.049(5) 0.025(4) 0.031(4) -0.001(3) 0.024(4) 0.000(3)
N17 0.043(4) 0.017(4) 0.032(4) -0.002(3) 0.017(4) -0.001(3)
N18 0.031(3) 0.019(3) 0.031(4) 0.003(3) 0.015(3) 0.003(3)
N19 0.036(4) 0.016(3) 0.027(4) 0.004(3) 0.019(3) -0.002(3)
N20 0.036(3) 0.018(3) 0.027(3) -0.004(4) 0.017(3) -0.009(4)
N21 0.042(4) 0.020(3) 0.030(4) 0.002(4) 0.023(3) -0.003(4)
N22 0.038(4) 0.023(4) 0.031(4) -0.001(3) 0.016(4) -0.006(3)
N23 0.043(4) 0.019(3) 0.036(5) 0.001(3) 0.025(4) -0.009(3)
N24 0.041(4) 0.018(4) 0.041(5) -0.001(3) 0.028(4) -0.003(3)
N25 0.044(4) 0.020(3) 0.024(4) -0.001(3) 0.017(4) -0.009(3)
N26 0.036(4) 0.018(3) 0.032(4) -0.010(3) 0.016(3) -0.008(3)
N27 0.041(4) 0.017(3) 0.036(5) 0.001(3) 0.021(4) 0.000(3)
N28 0.037(4) 0.021(3) 0.030(4) -0.003(3) 0.019(3) -0.011(3)
N29 0.040(4) 0.021(4) 0.040(5) 0.003(3) 0.023(4) -0.002(3)
C1 0.027(4) 0.020(4) 0.031(5) 0.001(4) 0.021(4) 0.001(3)
C2 0.030(4) 0.019(4) 0.032(5) 0.000(4) 0.015(4) -0.001(3)
C3 0.046(5) 0.019(4) 0.036(5) -0.010(4) 0.028(5) -0.013(4)
C4 0.043(5) 0.012(4) 0.031(5) -0.006(4) 0.019(4) -0.004(4)
C5 0.038(5) 0.028(4) 0.029(5) 0.001(4) 0.019(4) -0.005(4)
C6 0.048(5) 0.025(5) 0.041(6) 0.001(4) 0.025(5) -0.005(4)
C7 0.052(6) 0.024(5) 0.037(6) 0.002(4) 0.021(5) -0.004(4)
C8 0.043(5) 0.029(5) 0.027(5) 0.004(4) 0.021(4) 0.001(4)
C9 0.038(5) 0.019(4) 0.025(5) 0.003(3) 0.012(4) 0.004(3)
C10 0.049(5) 0.011(4) 0.025(5) -0.002(3) 0.014(4) 0.004(4)
C11 0.064(6) 0.022(4) 0.041(6) -0.009(4) 0.036(5) -0.010(4)
C12 0.055(6) 0.020(4) 0.025(5) 0.009(3) 0.027(4) 0.006(4)
C13 0.078(7) 0.016(5) 0.058(7) 0.006(5) 0.042(6) -0.006(5)
C14 0.043(5) 0.015(4) 0.045(6) 0.001(4) 0.025(5) -0.001(4)
C15 0.047(5) 0.015(4) 0.028(5) -0.003(3) 0.022(4) -0.001(4)
C16 0.041(5) 0.019(4) 0.022(5) 0.002(3) 0.010(4) 0.004(4)
C17 0.046(6) 0.016(4) 0.045(6) -0.001(4) 0.016(5) -0.001(4)
C18 0.046(5) 0.030(4) 0.020(4) 0.002(4) 0.019(4) 0.000(4)
C19 0.040(5) 0.022(4) 0.021(4) -0.001(3) 0.015(4) -0.002(4)
C20 0.058(6) 0.021(5) 0.023(5) 0.001(4) 0.025(5) 0.001(4)
C21 0.038(5) 0.023(5) 0.027(5) 0.000(3) 0.014(4) -0.003(3)
C22 0.037(5) 0.031(5) 0.024(5) -0.001(4) 0.020(4) -0.003(4)
C23 0.036(4) 0.016(4) 0.024(5) 0.001(3) 0.017(4) 0.006(3)
C24 0.035(5) 0.029(4) 0.038(6) 0.009(4) 0.024(4) -0.009(4)
C25 0.034(4) 0.023(4) 0.030(5) 0.003(4) 0.022(4) 0.004(3)
C26 0.031(4) 0.014(4) 0.042(6) 0.002(4) 0.026(4) 0.002(3)
C27 0.036(5) 0.016(4) 0.029(5) 0.001(4) 0.018(4) 0.002(3)
C28 0.032(5) 0.024(5) 0.035(5) -0.003(4) 0.020(4) -0.005(4)
C29 0.033(4) 0.020(4) 0.027(5) 0.003(3) 0.013(4) 0.000(3)
C30 0.038(5) 0.027(4) 0.026(5) -0.001(4) 0.013(4) -0.001(4)
C31 0.043(5) 0.008(4) 0.031(5) 0.000(3) 0.020(4) 0.004(3)
C32 0.034(4) 0.020(5) 0.029(5) 0.003(3) 0.021(4) 0.001(3)
C33 0.036(5) 0.019(4) 0.024(5) -0.002(4) 0.011(4) -0.003(3)
C34 0.039(5) 0.015(4) 0.028(5) 0.003(3) 0.020(4) -0.003(3)
C35 0.058(6) 0.010(4) 0.033(5) 0.006(3) 0.021(5) -0.001(4)
C36 0.048(5) 0.018(4) 0.039(6) -0.007(4) 0.023(5) -0.008(4)
C37 0.043(5) 0.015(4) 0.022(5) -0.004(3) 0.018(4) -0.007(3)
C38 0.047(5) 0.014(4) 0.028(5) -0.006(3) 0.021(4) -0.009(3)
C39 0.048(5) 0.025(4) 0.029(5) 0.001(4) 0.019(5) -0.003(4)
C40 0.045(5) 0.031(5) 0.031(5) -0.008(4) 0.026(5) -0.006(4)
C41 0.033(4) 0.022(4) 0.027(5) -0.003(3) 0.009(4) -0.005(3)
C42 0.047(5) 0.017(4) 0.033(5) -0.001(4) 0.019(4) -0.003(4)

loop_
_atom_type_symbol
_atom_type_description
_atom_type_scat_dispersion_real
_atom_type_scat_dispersion_imag
_atom_type_scat_source
C C 0.0033 0.0016 'International Tables Vol C Tables 4.2.6.8 and 6.1.1.4'
H H 0.0000 0.0000 'International Tables Vol C Tables 4.2.6.8 and 6.1.1.4'
N N 0.0061 0.0033 'International Tables Vol C Tables 4.2.6.8 and 6.1.1.4'
O O 0.0106 0.0060 'International Tables Vol C Tables 4.2.6.8 and 6.1.1.4'
Re Re -1.0185 7.2310 'International Tables Vol C Tables 4.2.6.8 and 6.1.1.4'
U U -9.6767 9.6646 'International Tables Vol C Tables 4.2.6.8 and 6.1.1.4'

loop_
_geom_angle_atom_site_label_1
_geom_angle_atom_site_label_2
_geom_angle_atom_site_label_3
_geom_angle
_geom_angle_site_symmetry_1
_geom_angle_site_symmetry_3
_geom_angle_publ_flag
O1 U O2 174.0(3) . . ?
O1 U O11 91.3(3) . 2_746 ?
O2 U O11 84.7(3) . 2_746 ?
O1 U O6 88.5(3) . . ?
O2 U O6 94.8(3) . . ?
O11 U O6 75.3(2) 2_746 . ?
O1 U O7 92.9(3) . . ?
O2 U O7 87.6(3) . . ?
O11 U O7 143.4(2) 2_746 . ?
O6 U O7 141.1(2) . . ?
O1 U O8 86.7(3) . . ?
O2 U O8 87.7(3) . . ?
O11 U O8 71.92(19) 2_746 . ?
O6 U O8 146.7(2) . . ?
O7 U O8 72.07(19) . . ?
O1 U O3 116.9(3) . . ?
O2 U O3 68.9(3) . . ?
O11 U O3 135.8(2) 2_746 . ?
O6 U O3 72.6(2) . . ?
O7 U O3 72.3(2) . . ?
O8 U O3 137.8(2) . . ?
O1 U O4 69.0(3) . . ?
O2 U O4 116.7(3) . . ?
O11 U O4 142.5(2) 2_746 . ?
O6 U O4 72.7(2) . . ?
O7 U O4 71.7(2) . . ?
O8 U O4 134.7(2) . . ?
O3 U O4 48.0(2) . . ?
O22 Re O25 107.2(8) . . ?
O22 Re O23 108.0(8) . . ?
O25 Re O23 113.5(6) . . ?
O22 Re O24 108.7(8) . . ?
O25 Re O24 109.5(4) . . ?
O23 Re O24 109.8(6) . . ?
N1 O3 U 97.3(5) . . ?
N1 O4 U 91.8(5) . . ?
U O6 H6A 114.9 . . ?
U O6 H6B 127.8 . . ?
H6A O6 H6B 102.0 . . ?
U O7 H7A 115.8 . . ?
U O7 H7B 120.9 . . ?
H7A O7 H7B 102.1 . . ?
C1 O8 U 126.8(5) . . ?
C10 O11 U 156.2(6) . 2_756 ?
H26A O26 H26B 100.9 . . ?
H27A O27 H27B 94.5 . . ?
H28A O28 H28B 103.3 . . ?
H29A O29 H29B 111.7 . . ?
H30A O30 H30B 99.0 . . ?
H31A O31 H31B 99.8 . . ?
H32A O32 H32B 101.5 . . ?
H33A O33 H33B 112.6 . . ?
H34A O34 H34B 101.0 . . ?
H35A O35 H35B 115.6 . . ?
H36A O36 H36B 90.7 . . ?
O4 N1 O3 122.9(8) . . ?
O4 N1 O5 123.3(8) . . ?
O3 N1 O5 113.8(8) . . ?
C1 N2 C3 112.5(8) . . ?
C1 N2 C41 123.2(7) . . ?
C3 N2 C41 123.3(8) . . ?
C1 N3 C5 124.7(7) . . ?
C1 N3 C2 111.9(8) . . ?
C5 N3 C2 121.4(7) . . ?
C4 N4 C6 119.0(7) . . ?
C4 N4 C2 113.8(7) . . ?
C6 N4 C2 122.3(7) . . ?
C4 N5 C42 121.1(7) . . ?
C4 N5 C3 113.9(8) . . ?
C42 N5 C3 124.1(8) . . ?
C7 N6 C5 122.8(8) . . ?
C7 N6 C9 112.4(8) . . ?
C5 N6 C9 123.6(8) . . ?
C7 N7 C8 113.1(8) . . ?
C7 N7 C11 121.6(8) . . ?
C8 N7 C11 122.8(8) . . ?
C10 N8 C12 122.8(8) . . ?
C10 N8 C8 110.9(8) . . ?
C12 N8 C8 123.5(8) . . ?
C10 N9 C9 110.2(8) . . ?
C10 N9 C6 122.1(7) . . ?
C9 N9 C6 123.8(7) . . ?
C13 N10 C15 113.5(8) . . ?
C13 N10 C11 120.1(8) . . ?
C15 N10 C11 121.8(8) . . ?
C13 N11 C14 111.3(8) . . ?
C13 N11 C17 122.7(8) . . ?
C14 N11 C17 124.5(9) . . ?
C16 N12 C18 122.6(8) . . ?
C16 N12 C14 112.5(8) . . ?
C18 N12 C14 124.9(8) . . ?
C16 N13 C15 112.9(7) . . ?
C16 N13 C12 121.9(7) . . ?
C15 N13 C12 125.1(7) . . ?
C19 N14 C17 123.7(8) . . ?
C19 N14 C21 111.9(8) . . ?
C17 N14 C21 123.3(8) . . ?
C19 N15 C20 112.3(8) . . ?
C19 N15 C23 122.8(7) . . ?
C20 N15 C23 124.9(8) . . ?
C22 N16 C24 119.7(7) . . ?
C22 N16 C20 112.3(8) . . ?
C24 N16 C20 121.0(7) . . ?
C22 N17 C21 112.8(7) . . ?
C22 N17 C18 121.5(7) . . ?
C21 N17 C18 123.8(8) . . ?
C25 N18 C23 124.7(7) . . ?
C25 N18 C27 109.6(7) . . ?
C23 N18 C27 122.9(7) . . ?
C25 N19 C26 111.9(7) . . ?
C25 N19 C29 122.0(7) . . ?
C26 N19 C29 119.9(7) . . ?
C28 N20 C30 123.0(8) . . ?
C28 N20 C26 111.5(7) . . ?
C30 N20 C26 123.4(8) . . ?
C28 N21 C24 123.6(8) . . ?
C28 N21 C27 111.9(7) . . ?
C24 N21 C27 123.1(8) . . ?
C31 N22 C29 123.1(7) . . ?
C31 N22 C33 112.5(7) . . ?
C29 N22 C33 123.2(7) . . ?
C31 N23 C35 124.7(7) . . ?
C31 N23 C32 112.9(7) . . ?
C35 N23 C32 121.6(8) . . ?
C34 N24 C36 121.6(7) . . ?
C34 N24 C32 112.2(7) . . ?
C36 N24 C32 122.0(8) . . ?
C34 N25 C30 120.0(7) . . ?
C34 N25 C33 112.4(7) . . ?
C30 N25 C33 122.3(7) . . ?
C37 N26 C35 120.8(7) . . ?
C37 N26 C39 111.8(7) . . ?
C35 N26 C39 122.9(8) . . ?
C37 N27 C41 121.8(7) . . ?
C37 N27 C38 111.8(7) . . ?
C41 N27 C38 125.0(7) . . ?
C40 N28 C42 124.0(7) . . ?
C40 N28 C38 111.2(8) . . ?
C42 N28 C38 123.8(7) . . ?
C40 N29 C36 123.2(7) . . ?
C40 N29 C39 111.9(7) . . ?
C36 N29 C39 124.6(8) . . ?
O8 C1 N3 124.1(8) . . ?
O8 C1 N2 125.8(8) . . ?
N3 C1 N2 110.1(7) . . ?
N3 C2 N4 112.4(7) . . ?
N3 C2 C3 102.3(7) . . ?
N4 C2 C3 102.3(7) . . ?
N3 C2 H2 113.0 . . ?
N4 C2 H2 113.0 . . ?
C3 C2 H2 113.0 . . ?
N5 C3 N2 114.6(8) . . ?
N5 C3 C2 103.8(7) . . ?
N2 C3 C2 102.3(7) . . ?
N5 C3 H3 111.8 . . ?
N2 C3 H3 111.8 . . ?
C2 C3 H3 111.8 . . ?
O9 C4 N4 127.0(9) . . ?
O9 C4 N5 127.3(9) . . ?
N4 C4 N5 105.7(7) . . ?
N3 C5 N6 115.0(7) . . ?
N3 C5 H5A 108.5 . . ?
N6 C5 H5A 108.5 . . ?
N3 C5 H5B 108.5 . . ?
N6 C5 H5B 108.5 . . ?
H5A C5 H5B 107.5 . . ?
N9 C6 N4 113.3(7) . . ?
N9 C6 H6C 108.9 . . ?
N4 C6 H6C 108.9 . . ?
N9 C6 H6D 108.9 . . ?
N4 C6 H6D 108.9 . . ?
H6C C6 H6D 107.7 . . ?
O10 C7 N7 127.6(10) . . ?
O10 C7 N6 126.1(10) . . ?
N7 C7 N6 106.3(8) . . ?
N7 C8 N8 114.2(7) . . ?
N7 C8 C9 105.1(7) . . ?
N8 C8 C9 102.8(8) . . ?
N7 C8 H8 111.4 . . ?
N8 C8 H8 111.4 . . ?
C9 C8 H8 111.4 . . ?
N9 C9 N6 114.4(7) . . ?
N9 C9 C8 104.4(7) . . ?
N6 C9 C8 102.2(7) . . ?
N9 C9 H9 111.7 . . ?
N6 C9 H9 111.7 . . ?
C8 C9 H9 111.7 . . ?
O11 C10 N8 124.6(8) . . ?
O11 C10 N9 124.6(9) . . ?
N8 C10 N9 110.8(8) . . ?
N7 C11 N10 113.0(8) . . ?
N7 C11 H11A 109.0 . . ?
N10 C11 H11A 109.0 . . ?
N7 C11 H11B 109.0 . . ?
N10 C11 H11B 109.0 . . ?
H11A C11 H11B 107.8 . . ?
N8 C12 N13 113.0(7) . . ?
N8 C12 H12A 109.0 . . ?
N13 C12 H12A 109.0 . . ?
N8 C12 H12B 109.0 . . ?
N13 C12 H12B 109.0 . . ?
H12A C12 H12B 107.8 . . ?
O12 C13 N10 127.6(10) . . ?
O12 C13 N11 123.5(10) . . ?
N10 C13 N11 108.8(8) . . ?
N11 C14 N12 115.2(8) . . ?
N11 C14 C15 104.1(7) . . ?
N12 C14 C15 103.8(7) . . ?
N11 C14 H14 111.1 . . ?
N12 C14 H14 111.1 . . ?
C15 C14 H14 111.1 . . ?
N10 C15 N13 113.6(8) . . ?
N10 C15 C14 101.9(7) . . ?
N13 C15 C14 101.6(7) . . ?
N10 C15 H15 112.9 . . ?
N13 C15 H15 112.9 . . ?
C14 C15 H15 112.9 . . ?
O13 C16 N12 126.1(9) . . ?
O13 C16 N13 124.8(8) . . ?
N12 C16 N13 109.1(8) . . ?
N14 C17 N11 113.6(8) . . ?
N14 C17 H17A 108.8 . . ?
N11 C17 H17A 108.8 . . ?
N14 C17 H17B 108.8 . . ?
N11 C17 H17B 108.8 . . ?
H17A C17 H17B 107.7 . . ?
N12 C18 N17 112.0(7) . . ?
N12 C18 H18A 109.2 . . ?
N17 C18 H18A 109.2 . . ?
N12 C18 H18B 109.2 . . ?
N17 C18 H18B 109.2 . . ?
H18A C18 H18B 107.9 . . ?
O14 C19 N14 124.7(8) . . ?
O14 C19 N15 127.3(8) . . ?
N14 C19 N15 108.0(7) . . ?
N15 C20 N16 114.3(7) . . ?
N15 C20 C21 103.8(8) . . ?
N16 C20 C21 102.6(7) . . ?
N15 C20 H20 111.8 . . ?
N16 C20 H20 111.8 . . ?
C21 C20 H20 111.8 . . ?
N14 C21 N17 113.4(7) . . ?
N14 C21 C20 103.2(7) . . ?
N17 C21 C20 103.7(7) . . ?
N14 C21 H21 112.0 . . ?
N17 C21 H21 112.0 . . ?
C20 C21 H21 112.0 . . ?
O15 C22 N17 125.8(9) . . ?
O15 C22 N16 126.8(9) . . ?
N17 C22 N16 107.3(8) . . ?
N18 C23 N15 114.5(7) . . ?
N18 C23 H23A 108.6 . . ?
N15 C23 H23A 108.6 . . ?
N18 C23 H23B 108.6 . . ?
N15 C23 H23B 108.6 . . ?
H23A C23 H23B 107.6 . . ?
N21 C24 N16 114.6(7) . . ?
N21 C24 H24A 108.6 . . ?
N16 C24 H24A 108.6 . . ?
N21 C24 H24B 108.6 . . ?
N16 C24 H24B 108.6 . . ?
H24A C24 H24B 107.6 . . ?
O16 C25 N19 124.4(8) . . ?
O16 C25 N18 125.1(9) . . ?
N19 C25 N18 110.5(7) . . ?
N20 C26 N19 113.0(6) . . ?
N20 C26 C27 104.3(7) . . ?
N19 C26 C27 103.4(7) . . ?
N20 C26 H26 111.9 . . ?
N19 C26 H26 111.9 . . ?
C27 C26 H26 111.9 . . ?
N18 C27 N21 114.3(7) . . ?
N18 C27 C26 103.8(7) . . ?
N21 C27 C26 103.1(7) . . ?
N18 C27 H27 111.7 . . ?
N21 C27 H27 111.7 . . ?
C26 C27 H27 111.7 . . ?
O17 C28 N20 126.1(9) . . ?
O17 C28 N21 124.8(9) . . ?
N20 C28 N21 109.0(7) . . ?
N22 C29 N19 113.6(7) . . ?
N22 C29 H29C 108.8 . . ?
N19 C29 H29C 108.8 . . ?
N22 C29 H29D 108.8 . . ?
N19 C29 H29D 108.8 . . ?
H29C C29 H29D 107.7 . . ?
N25 C30 N20 112.2(7) . . ?
N25 C30 H30C 109.2 . . ?
N20 C30 H30C 109.2 . . ?
N25 C30 H30D 109.2 . . ?
N20 C30 H30D 109.2 . . ?
H30C C30 H30D 107.9 . . ?
O18 C31 N23 126.3(8) . . ?
O18 C31 N22 124.9(8) . . ?
N23 C31 N22 108.8(7) . . ?
N23 C32 N24 112.7(7) . . ?
N23 C32 C33 102.5(7) . . ?
N24 C32 C33 103.4(6) . . ?
N23 C32 H32 112.5 . . ?
N24 C32 H32 112.5 . . ?
C33 C32 H32 112.5 . . ?
N25 C33 N22 114.3(7) . . ?
N25 C33 C32 103.3(7) . . ?
N22 C33 C32 103.0(7) . . ?
N25 C33 H33 111.8 . . ?
N22 C33 H33 111.8 . . ?
C32 C33 H33 111.8 . . ?
O19 C34 N25 126.7(8) . . ?
O19 C34 N24 125.5(8) . . ?
N25 C34 N24 107.8(7) . . ?
N23 C35 N26 114.1(7) . . ?
N23 C35 H35C 108.7 . . ?
N26 C35 H35C 108.7 . . ?
N23 C35 H35D 108.7 . . ?
N26 C35 H35D 108.7 . . ?
H35C C35 H35D 107.6 . . ?
N29 C36 N24 113.4(8) . . ?
N29 C36 H36C 108.9 . . ?
N24 C36 H36C 108.9 . . ?
N29 C36 H36D 108.9 . . ?
N24 C36 H36D 108.9 . . ?
H36C C36 H36D 107.7 . . ?
O20 C37 N27 125.3(8) . . ?
O20 C37 N26 126.8(8) . . ?
N27 C37 N26 107.7(7) . . ?
N28 C38 N27 113.0(8) . . ?
N28 C38 C39 103.5(7) . . ?
N27 C38 C39 104.2(7) . . ?
N28 C38 H38 111.9 . . ?
N27 C38 H38 111.9 . . ?
C39 C38 H38 111.9 . . ?
N29 C39 N26 115.2(8) . . ?
N29 C39 C38 103.5(7) . . ?
N26 C39 C38 103.8(8) . . ?
N29 C39 H39 111.3 . . ?
N26 C39 H39 111.3 . . ?
C38 C39 H39 111.3 . . ?
O21 C40 N29 125.4(8) . . ?
O21 C40 N28 125.5(9) . . ?
N29 C40 N28 109.1(8) . . ?
N27 C41 N2 112.2(7) . . ?
N27 C41 H41A 109.2 . . ?
N2 C41 H41A 109.2 . . ?
N27 C41 H41B 109.2 . . ?
N2 C41 H41B 109.2 . . ?
H41A C41 H41B 107.9 . . ?
N5 C42 N28 113.4(7) . . ?
N5 C42 H42A 108.9 . . ?
N28 C42 H42A 108.9 . . ?
N5 C42 H42B 108.9 . . ?
N28 C42 H42B 108.9 . . ?
H42A C42 H42B 107.7 . . ?

loop_
_geom_bond_atom_site_label_1
_geom_bond_atom_site_label_2
_geom_bond_distance
_geom_bond_site_symmetry_2
_geom_bond_publ_flag
U O1 1.767(6) . ?
U O2 1.779(6) . ?
U O11 2.348(5) 2_746 ?
U O6 2.371(5) . ?
U O7 2.422(5) . ?
U O8 2.431(6) . ?
U O3 2.518(7) . ?
U O4 2.691(7) . ?
Re O22 1.647(16) . ?
Re O25 1.676(9) . ?
Re O23 1.690(13) . ?
Re O24 1.715(10) . ?
O3 N1 1.268(10) . ?
O4 N1 1.148(11) . ?
O5 N1 1.321(10) . ?
O6 H6A 0.8334 . ?
O6 H6B 0.8716 . ?
O7 H7A 0.8723 . ?
O7 H7B 0.9125 . ?
O8 C1 1.253(10) . ?
O9 C4 1.187(11) . ?
O10 C7 1.191(11) . ?
O11 C10 1.267(11) . ?
O11 U 2.348(5) 2_756 ?
O12 C13 1.232(13) . ?
O13 C16 1.238(11) . ?
O14 C19 1.240(11) . ?
O15 C22 1.211(11) . ?
O16 C25 1.259(10) . ?
O17 C28 1.210(11) . ?
O18 C31 1.228(10) . ?
O19 C34 1.218(10) . ?
O20 C37 1.219(10) . ?
O21 C40 1.252(11) . ?
O26 H26A 0.9270 . ?
O26 H26B 0.8772 . ?
O27 H27A 0.9926 . ?
O27 H27B 0.8012 . ?
O28 H28A 0.8501 . ?
O28 H28B 0.7980 . ?
O29 H29A 0.8496 . ?
O29 H29B 0.8373 . ?
O30 H30A 0.8574 . ?
O30 H30B 0.8116 . ?
O31 H31A 0.9538 . ?
O31 H31B 0.9272 . ?
O32 H32A 0.9121 . ?
O32 H32B 0.9139 . ?
O33 H33A 0.8532 . ?
O33 H33B 0.8508 . ?
O34 H34A 0.8918 . ?
O34 H34B 0.8222 . ?
O35 H35A 0.9068 . ?
O35 H35B 0.9125 . ?
O36 H36A 0.8102 . ?
O36 H36B 0.9822 . ?
N2 C1 1.344(12) . ?
N2 C3 1.445(11) . ?
N2 C41 1.466(12) . ?
N3 C1 1.333(11) . ?
N3 C5 1.442(12) . ?
N3 C2 1.465(11) . ?
N4 C4 1.388(12) . ?
N4 C6 1.446(12) . ?
N4 C2 1.467(11) . ?
N5 C4 1.411(12) . ?
N5 C42 1.419(13) . ?
N5 C3 1.429(11) . ?
N6 C7 1.388(12) . ?
N6 C5 1.448(12) . ?
N6 C9 1.463(11) . ?
N7 C7 1.385(13) . ?
N7 C8 1.408(12) . ?
N7 C11 1.420(13) . ?
N8 C10 1.342(13) . ?
N8 C12 1.454(12) . ?
N8 C8 1.457(12) . ?
N9 C10 1.358(12) . ?
N9 C9 1.438(12) . ?
N9 C6 1.446(12) . ?
N10 C13 1.334(14) . ?
N10 C15 1.447(12) . ?
N10 C11 1.482(12) . ?
N11 C13 1.400(13) . ?
N11 C14 1.421(12) . ?
N11 C17 1.454(12) . ?
N12 C16 1.335(12) . ?
N12 C18 1.456(11) . ?
N12 C14 1.463(12) . ?
N13 C16 1.386(12) . ?
N13 C15 1.456(11) . ?
N13 C12 1.458(11) . ?
N14 C19 1.361(12) . ?
N14 C17 1.440(13) . ?
N14 C21 1.445(12) . ?
N15 C19 1.370(12) . ?
N15 C20 1.427(11) . ?
N15 C23 1.458(12) . ?
N16 C22 1.368(12) . ?
N16 C24 1.466(12) . ?
N16 C20 1.470(12) . ?
N17 C22 1.369(12) . ?
N17 C21 1.454(11) . ?
N17 C18 1.471(12) . ?
N18 C25 1.388(11) . ?
N18 C23 1.451(11) . ?
N18 C27 1.465(11) . ?
N19 C25 1.311(12) . ?
N19 C26 1.467(10) . ?
N19 C29 1.465(11) . ?
N20 C28 1.362(12) . ?
N20 C30 1.451(12) . ?
N20 C26 1.464(11) . ?
N21 C28 1.365(12) . ?
N21 C24 1.419(12) . ?
N21 C27 1.468(12) . ?
N22 C31 1.369(11) . ?
N22 C29 1.428(12) . ?
N22 C33 1.453(11) . ?
N23 C31 1.363(12) . ?
N23 C35 1.440(12) . ?
N23 C32 1.455(11) . ?
N24 C34 1.394(11) . ?
N24 C36 1.443(12) . ?
N24 C32 1.455(10) . ?
N25 C34 1.391(11) . ?
N25 C30 1.437(12) . ?
N25 C33 1.451(11) . ?
N26 C37 1.397(12) . ?
N26 C35 1.457(11) . ?
N26 C39 1.462(11) . ?
N27 C37 1.379(11) . ?
N27 C41 1.441(12) . ?
N27 C38 1.472(12) . ?
N28 C40 1.360(11) . ?
N28 C42 1.435(11) . ?
N28 C38 1.455(11) . ?
N29 C40 1.358(12) . ?
N29 C36 1.434(12) . ?
N29 C39 1.442(12) . ?
C2 C3 1.572(14) . ?
C2 H2 0.9800 . ?
C3 H3 0.9800 . ?
C5 H5A 0.9700 . ?
C5 H5B 0.9700 . ?
C6 H6C 0.9700 . ?
C6 H6D 0.9700 . ?
C8 C9 1.531(13) . ?
C8 H8 0.9800 . ?
C9 H9 0.9800 . ?
C11 H11A 0.9700 . ?
C11 H11B 0.9700 . ?
C12 H12A 0.9700 . ?
C12 H12B 0.9700 . ?
C14 C15 1.574(12) . ?
C14 H14 0.9800 . ?
C15 H15 0.9800 . ?
C17 H17A 0.9700 . ?
C17 H17B 0.9700 . ?
C18 H18A 0.9700 . ?
C18 H18B 0.9700 . ?
C20 C21 1.530(13) . ?
C20 H20 0.9800 . ?
C21 H21 0.9800 . ?
C23 H23A 0.9700 . ?
C23 H23B 0.9700 . ?
C24 H24A 0.9700 . ?
C24 H24B 0.9700 . ?
C26 C27 1.525(13) . ?
C26 H26 0.9800 . ?
C27 H27 0.9800 . ?
C29 H29C 0.9700 . ?
C29 H29D 0.9700 . ?
C30 H30C 0.9700 . ?
C30 H30D 0.9700 . ?
C32 C33 1.578(12) . ?
C32 H32 0.9800 . ?
C33 H33 0.9800 . ?
C35 H35C 0.9700 . ?
C35 H35D 0.9700 . ?
C36 H36C 0.9700 . ?
C36 H36D 0.9700 . ?
C38 C39 1.528(13) . ?
C38 H38 0.9800 . ?
C39 H39 0.9800 . ?
C41 H41A 0.9700 . ?
C41 H41B 0.9700 . ?
C42 H42A 0.9700 . ?
C42 H42B 0.9700 . ?

loop_
_geom_hbond_atom_site_label_D
_geom_hbond_atom_site_label_H
_geom_hbond_atom_site_label_A
_geom_hbond_distance_DH
_geom_hbond_distance_HA
_geom_hbond_distance_DA
_geom_hbond_angle_DHA
_geom_hbond_site_symmetry_A
O6 H6A O13 0.83 1.86 2.663(10) 163.0 2_746
O6 H6B O26 0.87 1.74 2.575(11) 161.2 .
O7 H7A O14 0.87 1.85 2.644(9) 150.7 2_756
O7 H7B O16 0.91 1.70 2.605(8) 169.5 2_756
O26 H26A O17 0.93 2.11 2.809(10) 131.6 2_746
O26 H26B O29 0.88 2.11 2.745(13) 128.6 2_746
O27 H27A O18 0.99 2.32 3.037(12) 128.0 .
O27 H27B O34 0.80 1.91 2.678(15) 161.7 .
O28 H28A O18 0.85 2.06 2.868(11) 158.2 .
O28 H28B O30 0.80 1.98 2.768(12) 168.2 1_545
O29 H29A O9 0.85 2.01 2.838(10) 166.0 .
O30 H30A O9 0.86 2.27 2.942(10) 135.3 .
O31 H31A O22 0.95 2.10 2.99(2) 153.0 .
O31 H31B O28 0.93 2.25 2.829(19) 119.8 1_454
O33 H33A O24 0.85 2.02 2.873(18) 175.9 .
O34 H34A O12 0.89 2.34 3.211(16) 167.1 .
O34 H34B O36 0.82 2.03 2.72(2) 140.4 2_756
O35 H35A O15 0.91 2.27 2.979(19) 134.2 .
